data_4323665
loop_
_publ_author_name
'Fernando Canales'
'M. Concepci\'on Gimeno'
'Peter G. Jones'
'Antonio Laguna'
'Cristina Sarroca'

_publ_contact_author
;
        For X-ray structures
        Jones, Peter G.
        Institut f\"ur Analytische und Anorganische Chemie
        Technische Universit\"at Braunschweig
        Postfach 3329
        38023 Braunschweig
        Germany
;
_publ_contact_author_email jones@xray36.anchem.nat.tu-bs.de
_publ_contact_author_fax '049 531 391-5387'
_publ_contact_author_phone '049 531 391-5382'
_publ_section_title
;
 Substitution Reaction Studies on [Au2Cl2(\m-dppf)] (dppf =
 1,1'-Bis(diphenylphosphino)ferrocene). Synthesis of the First Gold(I)
 Complex with a \m3-2-Pyridinethiolate Ligand
;
_journal_name_full 'Inorganic Chemistry'
_journal_page_first 5206
_journal_page_last 5211
_journal_paper_doi 10.1021/ic9704445
_journal_volume 36
_journal_year 1997
_chemical_formula_sum 'C36 H32 Au2 Cl6 Fe P2'
_chemical_formula_weight 1189.04
_chemical_name_systematic
;
 ?
;
_space_group_IT_number 2
_symmetry_cell_setting triclinic
_symmetry_space_group_name_Hall '-P 1'
_symmetry_space_group_name_H-M 'P -1'
_atom_sites_solution_hydrogens geom
_atom_sites_solution_primary direct
_atom_sites_solution_secondary difmap
_audit_creation_method SHELXL
_cell_angle_alpha 81.82(2)
_cell_angle_beta 74.45(3)
_cell_angle_gamma 70.56(2)
_cell_formula_units_Z 1
_cell_length_a 8.671(2)
_cell_length_b 9.867(2)
_cell_length_c 12.359(3)
_cell_measurement_reflns_used 54
_cell_measurement_temperature 173(2)
_cell_measurement_theta_max 12.5
_cell_measurement_theta_min 3.8
_cell_volume 959.0(4)
_computing_cell_refinement 'Siemens XSCANS'
_computing_data_collection 'Siemens XSCANS'
_computing_data_reduction 'Siemens XSCANS'
_computing_molecular_graphics 'Siemens XP'
_computing_publication_material SHELXL-93
_computing_structure_refinement 'SHELXL-93 (Sheldrick, 1993)'
_computing_structure_solution 'SHELXS-86 (Sheldrick, 1990)'
_diffrn_ambient_temperature 173(2)
_diffrn_measurement_device 'Siemens P4'
_diffrn_measurement_method \w-scans
_diffrn_radiation_monochromator graphite
_diffrn_radiation_source 'fine-focus sealed tube'
_diffrn_radiation_type MoK\a
_diffrn_radiation_wavelength 0.71073
_diffrn_reflns_av_R_equivalents 0.0210
_diffrn_reflns_av_sigmaI/netI 0.0281
_diffrn_reflns_limit_h_max 2
_diffrn_reflns_limit_h_min -9
_diffrn_reflns_limit_k_max 11
_diffrn_reflns_limit_k_min -11
_diffrn_reflns_limit_l_max 14
_diffrn_reflns_limit_l_min -14
_diffrn_reflns_number 4365
_diffrn_reflns_theta_max 25.00
_diffrn_reflns_theta_min 3.40
_diffrn_standards_decay_% 0
_diffrn_standards_interval_count 247
_diffrn_standards_number 3
_exptl_absorpt_coefficient_mu 8.531
_exptl_absorpt_correction_T_max 1
_exptl_absorpt_correction_T_min 0.553
_exptl_absorpt_correction_type Psi-scans
_exptl_crystal_colour yellow
_exptl_crystal_density_diffrn 2.059
_exptl_crystal_description 'prism (cut)'
_exptl_crystal_F_000 564
_exptl_crystal_size_max 0.60
_exptl_crystal_size_mid 0.50
_exptl_crystal_size_min 0.50
_refine_diff_density_max 1.503
_refine_diff_density_min -1.163
_refine_diff_density_rms 0.148
_refine_ls_extinction_coef 0.0063(5)
_refine_ls_extinction_expression Fc^*^=3DkFc[1+0.001xFc^2^\l^3^/sin(2\q)]^-1/4^
_refine_ls_extinction_method SHELXL
_refine_ls_goodness_of_fit_all 1.022
_refine_ls_goodness_of_fit_obs 1.057
_refine_ls_hydrogen_treatment riding
_refine_ls_matrix_type full
_refine_ls_number_parameters 215
_refine_ls_number_reflns 3340
_refine_ls_number_restraints 154
_refine_ls_restrained_S_all 1.011
_refine_ls_restrained_S_obs 1.030
_refine_ls_R_factor_all 0.0316
_refine_ls_R_factor_obs 0.0267
_refine_ls_shift/esd_max 0.002
_refine_ls_shift/esd_mean 0.000
_refine_ls_structure_factor_coef Fsqd
_refine_ls_weighting_details 'w=3D1/[\s^2^(Fo^2^)+(0.0484P)^2^+0.0000P] where P=3D(Fo^2^+2Fc^2^)/3'
_refine_ls_weighting_scheme calc
_refine_ls_wR_factor_all 0.0687
_refine_ls_wR_factor_obs 0.0663
_reflns_number_observed 3010
_reflns_number_total 3342
_reflns_observed_criterion >2sigma(I)
_cod_data_source_file ic9704445_1.cif
_cod_data_source_block extrem
_cod_depositor_comments
;
The following automatic conversions were performed:

'_geom_bond_publ_flag' value 'Y' changed to 'y' according to the
built-in table from CIF Core dictionary named 'cif_core.dic' version
2.4.1 from 2010-06-29 (22 times).

'_geom_angle_publ_flag' value 'Y'
changed to 'y' according to the built-in table from CIF Core
dictionary named 'cif_core.dic' version 2.4.1 from 2010-06-29 (7
times).

Automatic conversion script
Id: cif_fix_values 1715 2011-07-08 13:25:40Z adriana 

The following automatic conversions were performed:

'_refine_ls_weighting_scheme' value 'calc
w=3D1/[\s^2^(Fo^2^)+(0.0484P)^2^+0.0000P] where P=3D(Fo^2^+2Fc^2^)/3'
was changed to 'calc'. New tag '_refine_ls_weighting_details' was
created. The value of the new tag was set to
'w=3D1/[\s^2^(Fo^2^)+(0.0484P)^2^+0.0000P] where
P=3D(Fo^2^+2Fc^2^)/3'.

Automatic conversion script
Id: cif_fix_values 3143 2015-03-26 13:38:13Z robertas 
;
_cod_database_code 4323665

loop_
_symmetry_equiv_pos_as_xyz
'x, y, z'
'-x, -y, -z'

loop_
_atom_site_aniso_label
_atom_site_aniso_U_11
_atom_site_aniso_U_22
_atom_site_aniso_U_33
_atom_site_aniso_U_23
_atom_site_aniso_U_13
_atom_site_aniso_U_12
Au 0.02833(14) 0.01794(13) 0.01947(14) -0.00107(7) -0.00836(8) -0.00873(8)
Fe 0.0197(5) 0.0231(5) 0.0129(5) -0.0030(4) -0.0047(4) -0.0042(4)
P 0.0202(7) 0.0184(6) 0.0148(6) 0.0003(5) -0.0052(5) -0.0063(5)
Cl 0.0501(9) 0.0206(6) 0.0350(8) -0.0036(5) -0.0136(7) -0.0127(6)
C1 0.015(2) 0.020(2) 0.017(2) -0.001(2) -0.005(2) -0.004(2)
C2 0.025(3) 0.023(3) 0.033(3) -0.005(2) -0.015(2) -0.003(2)
C3 0.035(3) 0.033(3) 0.032(3) -0.021(2) -0.014(3) 0.004(2)
C4 0.025(3) 0.053(4) 0.014(3) -0.008(2) -0.003(2) 0.004(3)
C5 0.023(3) 0.035(3) 0.019(3) 0.002(2) -0.004(2) -0.006(2)
C11 0.022(3) 0.023(2) 0.012(2) -0.001(2) -0.006(2) -0.008(2)
C12 0.024(3) 0.023(2) 0.023(3) -0.001(2) -0.004(2) -0.004(2)
C13 0.033(3) 0.025(3) 0.030(3) 0.004(2) -0.002(2) -0.012(2)
C14 0.029(3) 0.043(3) 0.015(3) 0.003(2) 0.000(2) -0.016(2)
C15 0.026(3) 0.035(3) 0.018(3) -0.007(2) -0.004(2) -0.008(2)
C16 0.029(3) 0.019(2) 0.020(3) -0.004(2) -0.009(2) -0.006(2)
C21 0.024(3) 0.022(2) 0.019(3) 0.005(2) -0.005(2) -0.012(2)
C22 0.027(3) 0.035(3) 0.024(3) -0.002(2) -0.009(2) -0.004(2)
C23 0.032(3) 0.041(3) 0.038(4) -0.005(3) -0.006(3) 0.001(3)
C24 0.026(3) 0.045(4) 0.048(4) 0.011(3) -0.016(3) -0.001(3)
C25 0.037(3) 0.055(4) 0.040(4) 0.006(3) -0.025(3) -0.013(3)
C26 0.032(3) 0.041(3) 0.026(3) 0.000(2) -0.013(3) -0.011(2)
Cl1 0.0410(10) 0.0669(11) 0.0514(11) 0.0023(9) -0.0079(8) -0.0165(8)
Cl2 0.088(2) 0.0591(13) 0.138(2) 0.0032(13) -0.070(2) -0.0228(12)
C99 0.056(5) 0.053(4) 0.086(6) -0.001(4) -0.037(5) -0.004(4)

loop_
_atom_site_label
_atom_site_type_symbol
_atom_site_fract_x
_atom_site_fract_y
_atom_site_fract_z
_atom_site_U_iso_or_equiv
_atom_site_thermal_displace_type
_atom_site_occupancy
_atom_site_calc_flag
_atom_site_refinement_flags
_atom_site_disorder_group
Au Au 0.25645(3) 0.64518(2) 0.69086(2) 0.02096(10) Uani 1 d . .
Fe Fe 0.0000 0.5000 0.5000 0.0188(2) Uani 1 d S .
P P 0.2668(2) 0.41986(13) 0.67634(11) 0.0176(3) Uani 1 d . .
Cl Cl 0.2472(2) 0.87552(14) 0.70656(12) 0.0338(3) Uani 1 d . .
C1 C 0.2171(6) 0.3948(5) 0.5507(4) 0.0176(10) Uani 1 d DU .
C2 C 0.1412(7) 0.2934(5) 0.5325(5) 0.0259(11) Uani 1 d DU .
H2 H 0.1043(7) 0.2255(5) 0.5869(5) 0.031 Uiso 1 calc R .
C3 C 0.1318(7) 0.3135(6) 0.4187(5) 0.0340(13) Uani 1 d DU .
H3 H 0.0867(7) 0.2609(6) 0.3834(5) 0.041 Uiso 1 calc R .
C4 C 0.2000(7) 0.4241(7) 0.3661(5) 0.0346(13) Uani 1 d DU .
H4 H 0.2096(7) 0.4582(7) 0.2895(5) 0.042 Uiso 1 calc R .
C5 C 0.2516(7) 0.4758(6) 0.4473(4) 0.0267(11) Uani 1 d DU .
H5 H 0.3007(7) 0.5512(6) 0.4348(4) 0.032 Uiso 1 calc R .
C11 C 0.1327(6) 0.3497(5) 0.7934(4) 0.0186(10) Uani 1 d DU .
C12 C 0.1619(7) 0.2027(5) 0.8136(4) 0.0248(11) Uani 1 d DU .
H12 H 0.2508(7) 0.1382(5) 0.7642(4) 0.030 Uiso 1 calc R .
C13 C 0.0635(7) 0.1494(6) 0.9045(5) 0.0302(12) Uani 1 d DU .
H13 H 0.0841(7) 0.0483(6) 0.9175(5) 0.036 Uiso 1 calc R .
C14 C -0.0661(7) 0.2424(6) 0.9774(4) 0.0291(12) Uani 1 d DU .
H14 H -0.1324(7) 0.2052(6) 1.0412(4) 0.035 Uiso 1 calc R .
C15 C -0.0984(7) 0.3894(6) 0.9570(4) 0.0267(11) Uani 1 d DU .
H15 H -0.1881(7) 0.4533(6) 1.0063(4) 0.032 Uiso 1 calc R .
C16 C -0.0008(7) 0.4434(5) 0.8655(4) 0.0220(11) Uani 1 d DU .
H16 H -0.0241(7) 0.5446(5) 0.8513(4) 0.026 Uiso 1 calc R .
C21 C 0.4751(6) 0.2944(5) 0.6742(4) 0.0207(10) Uani 1 d DU .
C22 C 0.5619(7) 0.1985(6) 0.5904(5) 0.0290(12) Uani 1 d DU .
H22 H 0.5118(7) 0.1951(6) 0.5317(5) 0.035 Uiso 1 calc R .
C23 C 0.7237(8) 0.1066(7) 0.5928(5) 0.0405(15) Uani 1 d DU .
H23 H 0.7843(8) 0.0418(7) 0.5348(5) 0.049 Uiso 1 calc R .
C24 C 0.7951(8) 0.1100(7) 0.6788(5) 0.042(2) Uani 1 d DU .
H24 H 0.9038(8) 0.0458(7) 0.6813(5) 0.051 Uiso 1 calc R .
C25 C 0.7088(8) 0.2067(7) 0.7617(6) 0.0421(15) Uani 1 d DU .
H25 H 0.7593(8) 0.2099(7) 0.8203(6) 0.051 Uiso 1 calc R .
C26 C 0.5499(7) 0.2987(6) 0.7598(5) 0.0323(13) Uani 1 d DU .
H26 H 0.4914(7) 0.3650(6) 0.8170(5) 0.039 Uiso 1 calc R .
Cl1 Cl 0.4895(2) 0.3420(2) 0.0853(2) 0.0544(5) Uani 1 d . .
Cl2 Cl 0.2857(3) 0.1611(2) 0.0904(3) 0.0870(8) Uani 1 d . .
C99 C 0.4599(10) 0.1710(8) 0.1276(8) 0.065(2) Uani 1 d . .
H99A H 0.5611(10) 0.0949(8) 0.0914(8) 0.077 Uiso 1 calc R .
H99B H 0.4449(10) 0.1543(8) 0.2101(8) 0.077 Uiso 1 calc R .

loop_
_atom_type_symbol
_atom_type_description
_atom_type_scat_dispersion_real
_atom_type_scat_dispersion_imag
_atom_type_scat_source
C C 0.0033 0.0016 'International Tables Vol C Tables 4.2.6.8 and 6.1.1.4'
H H 0.0000 0.0000 'International Tables Vol C Tables 4.2.6.8 and 6.1.1.4'
P P 0.1023 0.0942 'International Tables Vol C Tables 4.2.6.8 and 6.1.1.4'
Cl Cl 0.1484 0.1585 'International Tables Vol C Tables 4.2.6.8 and 6.1.1.4'
Fe Fe 0.3463 0.8444 'International Tables Vol C Tables 4.2.6.8 and 6.1.1.4'
Au Au -2.0133 8.8022 'International Tables Vol C Tables 4.2.6.8 and 6.1.1.4'

loop_
_geom_angle_atom_site_label_1
_geom_angle_atom_site_label_2
_geom_angle_atom_site_label_3
_geom_angle
_geom_angle_site_symmetry_1
_geom_angle_site_symmetry_3
_geom_angle_publ_flag
P Au Cl 179.59(5) . . y
C1 Fe C1 180.0 . 2_566 ?
C1 Fe C5 139.2(2) . 2_566 ?
C1 Fe C5 40.8(2) 2_566 2_566 ?
C1 Fe C5 40.8(2) . . ?
C1 Fe C5 139.2(2) 2_566 . ?
C5 Fe C5 180.0 2_566 . ?
C1 Fe C2 138.8(2) . 2_566 ?
C1 Fe C2 41.2(2) 2_566 2_566 ?
C5 Fe C2 68.7(2) 2_566 2_566 ?
C5 Fe C2 111.3(2) . 2_566 ?
C1 Fe C2 41.2(2) . . ?
C1 Fe C2 138.8(2) 2_566 . ?
C5 Fe C2 111.3(2) 2_566 . ?
C5 Fe C2 68.7(2) . . ?
C2 Fe C2 180.0 2_566 . ?
C1 Fe C3 111.8(2) . 2_566 ?
C1 Fe C3 68.2(2) 2_566 2_566 ?
C5 Fe C3 67.9(2) 2_566 2_566 ?
C5 Fe C3 112.1(2) . 2_566 ?
C2 Fe C3 40.3(2) 2_566 2_566 ?
C2 Fe C3 139.7(2) . 2_566 ?
C1 Fe C3 68.2(2) . . ?
C1 Fe C3 111.8(2) 2_566 . ?
C5 Fe C3 112.1(2) 2_566 . ?
C5 Fe C3 67.9(2) . . ?
C2 Fe C3 139.7(2) 2_566 . ?
C2 Fe C3 40.3(2) . . ?
C3 Fe C3 180.0 2_566 . ?
C1 Fe C4 111.9(2) . 2_566 ?
C1 Fe C4 68.1(2) 2_566 2_566 ?
C5 Fe C4 40.3(2) 2_566 2_566 ?
C5 Fe C4 139.7(2) . 2_566 ?
C2 Fe C4 68.0(2) 2_566 2_566 ?
C2 Fe C4 112.0(2) . 2_566 ?
C3 Fe C4 40.1(3) 2_566 2_566 ?
C3 Fe C4 139.9(3) . 2_566 ?
C1 Fe C4 68.1(2) . . ?
C1 Fe C4 111.9(2) 2_566 . ?
C5 Fe C4 139.7(2) 2_566 . ?
C5 Fe C4 40.3(2) . . ?
C2 Fe C4 112.0(2) 2_566 . ?
C2 Fe C4 68.0(2) . . ?
C3 Fe C4 139.9(3) 2_566 . ?
C3 Fe C4 40.1(3) . . ?
C4 Fe C4 180.0 2_566 . ?
C1 P C11 107.3(2) . . y
C1 P C21 105.7(2) . . y
C11 P C21 103.4(2) . . y
C1 P Au 113.4(2) . . y
C11 P Au 114.4(2) . . y
C21 P Au 111.7(2) . . y
C5 C1 C2 107.6(5) . . ?
C5 C1 P 123.7(4) . . ?
C2 C1 P 128.7(4) . . ?
C5 C1 Fe 69.7(3) . . ?
C2 C1 Fe 69.6(3) . . ?
P C1 Fe 126.8(3) . . ?
C3 C2 C1 107.3(5) . . ?
C3 C2 Fe 70.1(3) . . ?
C1 C2 Fe 69.2(3) . . ?
C2 C3 C4 108.9(5) . . ?
C2 C3 Fe 69.6(3) . . ?
C4 C3 Fe 70.4(3) . . ?
C3 C4 C5 108.2(5) . . ?
C3 C4 Fe 69.6(3) . . ?
C5 C4 Fe 69.1(3) . . ?
C4 C5 C1 108.0(5) . . ?
C4 C5 Fe 70.6(3) . . ?
C1 C5 Fe 69.5(3) . . ?
C12 C11 C16 119.1(5) . . ?
C12 C11 P 120.5(4) . . ?
C16 C11 P 120.4(4) . . ?
C13 C12 C11 120.5(5) . . ?
C12 C13 C14 120.3(5) . . ?
C15 C14 C13 119.8(5) . . ?
C16 C15 C14 120.2(5) . . ?
C15 C16 C11 120.1(5) . . ?
C22 C21 C26 119.7(5) . . ?
C22 C21 P 122.7(4) . . ?
C26 C21 P 117.6(4) . . ?
C21 C22 C23 119.7(5) . . ?
C24 C23 C22 120.1(6) . . ?
C23 C24 C25 120.0(6) . . ?
C26 C25 C24 120.4(6) . . ?
C25 C26 C21 120.1(6) . . ?
Cl2 C99 Cl1 110.9(4) . . ?

loop_
_geom_bond_atom_site_label_1
_geom_bond_atom_site_label_2
_geom_bond_distance
_geom_bond_site_symmetry_2
_geom_bond_publ_flag
Au P 2.2262(13) . y
Au Cl 2.2815(13) . y
Fe C1 2.040(5) . y
Fe C1 2.040(5) 2_566 ?
Fe C5 2.044(5) 2_566 ?
Fe C5 2.044(5) . y
Fe C2 2.046(5) 2_566 ?
Fe C2 2.046(5) . y
Fe C3 2.052(5) 2_566 ?
Fe C3 2.052(5) . y
Fe C4 2.063(5) 2_566 ?
Fe C4 2.063(5) . y
P C1 1.787(5) . y
P C11 1.809(5) . y
P C21 1.814(5) . y
C1 C5 1.424(7) . y
C1 C2 1.437(7) . y
C2 C3 1.413(8) . y
C3 C4 1.409(9) . y
C4 C5 1.415(8) . y
C11 C12 1.385(7) . y
C11 C16 1.399(7) . y
C12 C13 1.372(7) . y
C13 C14 1.387(7) . y
C14 C15 1.382(7) . y
C15 C16 1.377(7) . y
C21 C22 1.386(7) . y
C21 C26 1.393(7) . y
C22 C23 1.400(8) . y
C23 C24 1.376(8) . y
C24 C25 1.383(9) . y
C25 C26 1.379(8) . y
Cl1 C99 1.776(8) . y
Cl2 C99 1.728(8) . y
